data_1569360
loop_
_publ_author_name
'Birajdar, Rajkumar S.'
'Gonnade, Rajesh G.'
'Pol, Harshawardhan V.'
'Prabhu M., Basava'
'Rokade, Dhammaraj'
'Nandimath, Sheetal'
'Chikkali, Samir H.'

_publ_section_title
;
 Palladium-catalyzed polar solvent empowered synthesis of hyper-branched
 ethylene oligomers and their applications
;
_journal_issue 27
_journal_name_full 'Polymer Chemistry'
_journal_page_first 3239
_journal_page_last 3251
_journal_paper_doi 10.1039/D3PY00311F
_journal_volume 14
_journal_year 2023
_chemical_formula_moiety 'C50 H42 N2 O2 Pd'
_chemical_formula_sum 'C50 H42 N2 O2 Pd'
_chemical_formula_weight 809.25
_space_group_crystal_system monoclinic
_space_group_IT_number 14
_space_group_name_Hall '-P 2yn'
_space_group_name_H-M_alt 'P 1 21/n 1'
_atom_sites_solution_hydrogens geom
_audit_creation_method SHELXL-2014/7
_audit_update_record
;
2022-12-08 deposited with the CCDC.	2023-06-16 downloaded from the CCDC.
;
_cell_angle_alpha 90
_cell_angle_beta 94.3700(10)
_cell_angle_gamma 90
_cell_formula_units_Z 4
_cell_length_a 12.6742(3)
_cell_length_b 20.3077(6)
_cell_length_c 15.1446(4)
_cell_measurement_reflns_used 9803
_cell_measurement_temperature 100(2)
_cell_measurement_theta_max 28.73
_cell_measurement_theta_min 2.40
_cell_volume 3886.64(18)
_computing_cell_refinement 'SAINT (Bruker, 2016)'
_computing_data_collection 'APEX3 (Bruker, 2016)'
_computing_data_reduction 'SAINT (Bruker, 2016)'
_computing_molecular_graphics 'Bruker SHELXTL, Mercury 2020.20'
_computing_publication_material 'Bruker SHELXTL'
_computing_structure_refinement 'SHELXL-2018/3 (Sheldrick, 2018)'
_computing_structure_solution 'SHELXT 2014/5 (Sheldrick, 2014)'
_diffrn_ambient_temperature 100(2)
_diffrn_detector 'Photon II CPAD Area Detector'
_diffrn_detector_area_resol_mean 7.39
_diffrn_measured_fraction_theta_full 0.985
_diffrn_measured_fraction_theta_max 0.981
_diffrn_measurement_device '\k-geometry diffractometer'
_diffrn_measurement_device_type 'Bruker D8 VENTURE Kappa Duo PHOTON II CPAD'
_diffrn_measurement_method '\f and \w scans'
_diffrn_radiation_monochromator 'multilayer mirrors'
_diffrn_radiation_type MoK\a
_diffrn_radiation_wavelength 0.71073
_diffrn_reflns_av_R_equivalents 0.0387
_diffrn_reflns_av_unetI/netI 0.0334
_diffrn_reflns_Laue_measured_fraction_full 0.985
_diffrn_reflns_Laue_measured_fraction_max 0.981
_diffrn_reflns_limit_h_max 16
_diffrn_reflns_limit_h_min -17
_diffrn_reflns_limit_k_max 27
_diffrn_reflns_limit_k_min -27
_diffrn_reflns_limit_l_max 20
_diffrn_reflns_limit_l_min -19
_diffrn_reflns_number 40697
_diffrn_reflns_point_group_measured_fraction_full 0.985
_diffrn_reflns_point_group_measured_fraction_max 0.981
_diffrn_reflns_theta_full 25.242
_diffrn_reflns_theta_max 28.747
_diffrn_reflns_theta_min 2.399
_diffrn_source 'micro-focus sealed tube'
_diffrn_source_type 'Incoatech I\mS HB'
_exptl_absorpt_coefficient_mu 0.521
_exptl_absorpt_correction_T_max 0.7458
_exptl_absorpt_correction_T_min 0.6820
_exptl_absorpt_correction_type multi-scan
_exptl_absorpt_process_details 'SADABS (Bruker, 2016)'
_exptl_crystal_colour colourless
_exptl_crystal_density_diffrn 1.383
_exptl_crystal_description block
_exptl_crystal_F_000 1672
_exptl_crystal_size_max 0.410
_exptl_crystal_size_mid 0.210
_exptl_crystal_size_min 0.180
_refine_diff_density_max 0.550
_refine_diff_density_min -0.880
_refine_diff_density_rms 0.069
_refine_ls_extinction_method none
_refine_ls_goodness_of_fit_ref 1.046
_refine_ls_hydrogen_treatment constr
_refine_ls_matrix_type full
_refine_ls_number_parameters 498
_refine_ls_number_reflns 9902
_refine_ls_number_restraints 0
_refine_ls_restrained_S_all 1.046
_refine_ls_R_factor_all 0.0391
_refine_ls_R_factor_gt 0.0322
_refine_ls_shift/su_max 0.002
_refine_ls_shift/su_mean 0.000
_refine_ls_structure_factor_coef Fsqd
_refine_ls_weighting_details 'w=1/[\s^2^(Fo^2^)+(0.0276P)^2^+4.2719P] where P=(Fo^2^+2Fc^2^)/3'
_refine_ls_weighting_scheme calc
_refine_ls_wR_factor_gt 0.0766
_refine_ls_wR_factor_ref 0.0808
_reflns_Friedel_coverage 0.000
_reflns_number_gt 8728
_reflns_number_total 9902
_reflns_threshold_expression 'I > 2\s(I)'
_cod_data_source_file d3py00311f2.cif
_cod_data_source_block mo_RSB_NAPT_PD_0m_a
_cod_depositor_comments 'Adding full bibliography for 1569360.cif.'
_cod_original_sg_symbol_H-M 'P 21/n'
_cod_database_code 1569360
_shelx_shelxl_version_number 2014/7
_shelx_space_group_comment
;
The symmetry employed for this shelxl refinement is uniquely defined
by the following loop, which should always be used as a source of
symmetry information in preference to the above space-group names.
They are only intended as comments.
;
_shelx_estimated_absorpt_t_min 0.815
_shelx_estimated_absorpt_t_max 0.912

loop_
_space_group_symop_operation_xyz
'x, y, z'
'-x+1/2, y+1/2, -z+1/2'
'-x, -y, -z'
'x-1/2, -y-1/2, z-1/2'

loop_
_atom_site_label
_atom_site_type_symbol
_atom_site_fract_x
_atom_site_fract_y
_atom_site_fract_z
_atom_site_U_iso_or_equiv
_atom_site_adp_type
_atom_site_occupancy
_atom_site_site_symmetry_order
_atom_site_calc_flag
_atom_site_refinement_flags_posn
_atom_site_refinement_flags_adp
_atom_site_refinement_flags_occupancy
_atom_site_disorder_assembly
_atom_site_disorder_group
Pd1 Pd 0.52538(2) 0.33244(2) 0.36156(2) 0.01550(5) Uani 1 1 d . . . . .
O1 O 0.43517(11) 0.39046(7) 0.43974(9) 0.0219(3) Uani 1 1 d . . . . .
N2 N 0.54989(12) 0.26497(7) 0.45884(10) 0.0152(3) Uani 1 1 d . . . . .
O3 O 0.83584(11) 0.06006(7) 0.41764(9) 0.0214(3) Uani 1 1 d . . . . .
N1 N 0.49885(12) 0.40497(8) 0.26940(10) 0.0180(3) Uani 1 1 d . . . . .
C1 C 0.51411(16) 0.46779(10) 0.29651(13) 0.0226(4) Uani 1 1 d . . . . .
H1 H 0.5432 0.4757 0.3552 0.027 Uiso 1 1 calc R U . . .
C2 C 0.48902(17) 0.52098(10) 0.24199(14) 0.0257(4) Uani 1 1 d . . . . .
H2 H 0.5014 0.5647 0.2627 0.031 Uiso 1 1 calc R U . . .
C3 C 0.44557(17) 0.50963(11) 0.15678(14) 0.0260(4) Uani 1 1 d . . . . .
H3 H 0.4267 0.5454 0.1184 0.031 Uiso 1 1 calc R U . . .
C4 C 0.42998(17) 0.44533(11) 0.12836(14) 0.0254(4) Uani 1 1 d . . . . .
H4 H 0.4003 0.4363 0.0701 0.031 Uiso 1 1 calc R U . . .
C5 C 0.45821(15) 0.39450(10) 0.18605(13) 0.0207(4) Uani 1 1 d . . . . .
H5 H 0.4485 0.3504 0.1660 0.025 Uiso 1 1 calc R U . . .
C6 C 0.60898(16) 0.28037(10) 0.27670(12) 0.0216(4) Uani 1 1 d . . . . .
H6A H 0.5752 0.2375 0.2653 0.032 Uiso 1 1 calc R U . . .
H6B H 0.6814 0.2738 0.3028 0.032 Uiso 1 1 calc R U . . .
H6C H 0.6108 0.3046 0.2209 0.032 Uiso 1 1 calc R U . . .
C7 C 0.40615(15) 0.37596(9) 0.51656(12) 0.0173(3) Uani 1 1 d . . . . .
C8 C 0.43986(15) 0.31930(9) 0.56575(12) 0.0168(3) Uani 1 1 d . . . . .
C9 C 0.40187(15) 0.30839(10) 0.65121(12) 0.0197(4) Uani 1 1 d . . . . .
H9 H 0.4274 0.2713 0.6845 0.024 Uiso 1 1 calc R U . . .
C10 C 0.33086(16) 0.34877(10) 0.68676(12) 0.0202(4) Uani 1 1 d . . . . .
H10 H 0.3058 0.3390 0.7428 0.024 Uiso 1 1 calc R U . . .
C11 C 0.29421(15) 0.40607(9) 0.63916(12) 0.0186(4) Uani 1 1 d . . . . .
C12 C 0.33293(14) 0.42077(9) 0.55582(12) 0.0172(3) Uani 1 1 d . . . . .
C13 C 0.29833(15) 0.47804(10) 0.51011(13) 0.0207(4) Uani 1 1 d . . . . .
H13 H 0.3249 0.4881 0.4547 0.025 Uiso 1 1 calc R U . . .
C14 C 0.22640(17) 0.51973(10) 0.54476(14) 0.0244(4) Uani 1 1 d . . . . .
H14 H 0.2038 0.5584 0.5135 0.029 Uiso 1 1 calc R U . . .
C15 C 0.18661(17) 0.50500(11) 0.62625(14) 0.0261(4) Uani 1 1 d . . . . .
H15 H 0.1364 0.5335 0.6498 0.031 Uiso 1 1 calc R U . . .
C16 C 0.21975(16) 0.44958(10) 0.67232(13) 0.0237(4) Uani 1 1 d . . . . .
H16 H 0.1921 0.4403 0.7276 0.028 Uiso 1 1 calc R U . . .
C17 C 0.50992(14) 0.27033(9) 0.53565(12) 0.0166(3) Uani 1 1 d . . . . .
H17 H 0.5303 0.2369 0.5774 0.020 Uiso 1 1 calc R U . . .
C18 C 0.62033(14) 0.21028(9) 0.44946(11) 0.0152(3) Uani 1 1 d . . . . .
C19 C 0.72958(14) 0.21991(9) 0.46841(12) 0.0164(3) Uani 1 1 d . . . . .
C20 C 0.79883(14) 0.16856(9) 0.45500(12) 0.0175(3) Uani 1 1 d . . . . .
H20 H 0.8729 0.1750 0.4658 0.021 Uiso 1 1 calc R U . . .
C21 C 0.75994(15) 0.10750(9) 0.42579(12) 0.0177(3) Uani 1 1 d . . . . .
C22 C 0.65195(14) 0.09753(9) 0.40855(12) 0.0164(3) Uani 1 1 d . . . . .
H22 H 0.6261 0.0556 0.3895 0.020 Uiso 1 1 calc R U . . .
C23 C 0.58122(14) 0.14934(9) 0.41920(11) 0.0154(3) Uani 1 1 d . . . . .
C24 C 0.76810(15) 0.28405(9) 0.51164(13) 0.0180(4) Uani 1 1 d . . . . .
H24 H 0.7244 0.3201 0.4826 0.022 Uiso 1 1 calc R U . . .
C25 C 0.74445(15) 0.28337(10) 0.60912(13) 0.0215(4) Uani 1 1 d . . . . .
C26 C 0.71859(17) 0.34133(11) 0.65077(16) 0.0288(5) Uani 1 1 d . . . . .
H26 H 0.7181 0.3817 0.6191 0.035 Uiso 1 1 calc R U . . .
C27 C 0.69335(18) 0.34085(13) 0.73856(17) 0.0371(6) Uani 1 1 d . . . . .
H27 H 0.6771 0.3810 0.7667 0.045 Uiso 1 1 calc R U . . .
C28 C 0.69168(19) 0.28286(15) 0.78492(16) 0.0394(6) Uani 1 1 d . . . . .
H28 H 0.6714 0.2827 0.8440 0.047 Uiso 1 1 calc R U . . .
C29 C 0.7196(2) 0.22474(14) 0.74541(15) 0.0381(6) Uani 1 1 d . . . . .
H29 H 0.7213 0.1847 0.7780 0.046 Uiso 1 1 calc R U . . .
C30 C 0.74528(18) 0.22506(12) 0.65750(14) 0.0284(4) Uani 1 1 d . . . . .
H30 H 0.7636 0.1849 0.6303 0.034 Uiso 1 1 calc R U . . .
C31 C 0.88343(15) 0.29955(9) 0.49693(13) 0.0192(4) Uani 1 1 d . . . . .
C32 C 0.96434(16) 0.29527(10) 0.56379(14) 0.0223(4) Uani 1 1 d . . . . .
H32 H 0.9490 0.2817 0.6215 0.027 Uiso 1 1 calc R U . . .
C33 C 1.06821(17) 0.31074(11) 0.54677(15) 0.0267(4) Uani 1 1 d . . . . .
H33 H 1.1231 0.3077 0.5929 0.032 Uiso 1 1 calc R U . . .
C34 C 1.09154(17) 0.33042(11) 0.46339(16) 0.0294(5) Uani 1 1 d . . . . .
H34 H 1.1622 0.3415 0.4523 0.035 Uiso 1 1 calc R U . . .
C35 C 1.01152(18) 0.33403(12) 0.39552(16) 0.0322(5) Uani 1 1 d . . . . .
H35 H 1.0274 0.3469 0.3377 0.039 Uiso 1 1 calc R U . . .
C36 C 0.90847(17) 0.31882(11) 0.41260(15) 0.0274(4) Uani 1 1 d . . . . .
H36 H 0.8539 0.3216 0.3661 0.033 Uiso 1 1 calc R U . . .
C37 C 0.46154(14) 0.13988(9) 0.40372(12) 0.0159(3) Uani 1 1 d . . . . .
H37 H 0.4331 0.1819 0.3769 0.019 Uiso 1 1 calc R U . . .
C38 C 0.42906(14) 0.08542(9) 0.33716(12) 0.0169(3) Uani 1 1 d . . . . .
C39 C 0.46230(15) 0.08968(10) 0.25146(13) 0.0207(4) Uani 1 1 d . . . . .
H39 H 0.5080 0.1245 0.2371 0.025 Uiso 1 1 calc R U . . .
C40 C 0.42988(16) 0.04401(11) 0.18699(13) 0.0244(4) Uani 1 1 d . . . . .
H40 H 0.4534 0.0478 0.1291 0.029 Uiso 1 1 calc R U . . .
C41 C 0.36336(16) -0.00708(10) 0.20678(14) 0.0251(4) Uani 1 1 d . . . . .
H41 H 0.3406 -0.0383 0.1626 0.030 Uiso 1 1 calc R U . . .
C42 C 0.33013(16) -0.01240(10) 0.29166(15) 0.0261(4) Uani 1 1 d . . . . .
H42 H 0.2849 -0.0476 0.3058 0.031 Uiso 1 1 calc R U . . .
C43 C 0.36290(15) 0.03377(10) 0.35643(13) 0.0215(4) Uani 1 1 d . . . . .
H43 H 0.3396 0.0298 0.4143 0.026 Uiso 1 1 calc R U . . .
C44 C 0.41326(15) 0.13326(9) 0.49268(12) 0.0176(3) Uani 1 1 d . . . . .
C45 C 0.32048(16) 0.16695(10) 0.50717(14) 0.0226(4) Uani 1 1 d . . . . .
H45 H 0.2848 0.1911 0.4601 0.027 Uiso 1 1 calc R U . . .
C46 C 0.27945(17) 0.16572(10) 0.58957(14) 0.0262(4) Uani 1 1 d . . . . .
H46 H 0.2161 0.1890 0.5985 0.031 Uiso 1 1 calc R U . . .
C47 C 0.33031(18) 0.13073(10) 0.65886(14) 0.0265(4) Uani 1 1 d . . . . .
H47 H 0.3028 0.1305 0.7155 0.032 Uiso 1 1 calc R U . . .
C48 C 0.42197(17) 0.09590(10) 0.64478(13) 0.0248(4) Uani 1 1 d . . . . .
H48 H 0.4567 0.0712 0.6917 0.030 Uiso 1 1 calc R U . . .
C49 C 0.46294(15) 0.09717(10) 0.56234(13) 0.0207(4) Uani 1 1 d . . . . .
H49 H 0.5255 0.0732 0.5533 0.025 Uiso 1 1 calc R U . . .
C50 C 0.79931(16) -0.00553(10) 0.40185(14) 0.0242(4) Uani 1 1 d . . . . .
H50A H 0.7643 -0.0086 0.3420 0.036 Uiso 1 1 calc R U . . .
H50B H 0.7490 -0.0172 0.4453 0.036 Uiso 1 1 calc R U . . .
H50C H 0.8595 -0.0359 0.4074 0.036 Uiso 1 1 calc R U . . .

loop_
_atom_site_aniso_label
_atom_site_aniso_U_11
_atom_site_aniso_U_22
_atom_site_aniso_U_33
_atom_site_aniso_U_23
_atom_site_aniso_U_13
_atom_site_aniso_U_12
Pd1 0.01639(7) 0.01725(7) 0.01316(7) -0.00057(5) 0.00312(5) 0.00020(5)
O1 0.0284(7) 0.0221(7) 0.0163(6) 0.0010(5) 0.0077(5) 0.0055(6)
N2 0.0161(7) 0.0148(7) 0.0146(7) -0.0008(5) 0.0013(6) 0.0008(6)
O3 0.0165(6) 0.0192(7) 0.0286(7) -0.0047(5) 0.0033(5) 0.0023(5)
N1 0.0186(8) 0.0189(7) 0.0168(7) 0.0000(6) 0.0037(6) -0.0019(6)
C1 0.0237(10) 0.0229(9) 0.0210(9) -0.0033(7) 0.0001(7) -0.0039(8)
C2 0.0255(10) 0.0205(9) 0.0307(11) -0.0002(8) 0.0008(8) -0.0029(8)
C3 0.0240(10) 0.0269(10) 0.0272(10) 0.0075(8) 0.0027(8) 0.0014(8)
C4 0.0244(10) 0.0326(11) 0.0189(9) 0.0008(8) -0.0014(8) 0.0004(8)
C5 0.0202(9) 0.0225(9) 0.0193(9) -0.0025(7) 0.0016(7) -0.0019(7)
C6 0.0251(10) 0.0249(10) 0.0157(9) -0.0008(7) 0.0069(7) 0.0041(8)
C7 0.0174(9) 0.0189(8) 0.0157(8) -0.0035(7) 0.0014(7) -0.0018(7)
C8 0.0185(9) 0.0186(8) 0.0134(8) -0.0016(6) 0.0017(6) -0.0019(7)
C9 0.0225(9) 0.0197(9) 0.0173(9) -0.0009(7) 0.0026(7) -0.0014(7)
C10 0.0230(10) 0.0227(9) 0.0155(8) -0.0021(7) 0.0058(7) -0.0025(7)
C11 0.0162(9) 0.0215(9) 0.0183(9) -0.0044(7) 0.0024(7) -0.0031(7)
C12 0.0157(8) 0.0205(9) 0.0154(8) -0.0040(7) 0.0005(6) -0.0009(7)
C13 0.0213(9) 0.0236(9) 0.0170(9) -0.0016(7) 0.0009(7) 0.0009(7)
C14 0.0261(10) 0.0229(10) 0.0241(10) -0.0016(8) 0.0009(8) 0.0044(8)
C15 0.0233(10) 0.0278(10) 0.0279(10) -0.0059(8) 0.0068(8) 0.0053(8)
C16 0.0218(10) 0.0288(10) 0.0215(9) -0.0048(8) 0.0075(7) -0.0017(8)
C17 0.0164(8) 0.0168(8) 0.0165(8) 0.0008(7) 0.0012(7) 0.0001(7)
C18 0.0168(8) 0.0177(8) 0.0113(8) 0.0001(6) 0.0020(6) 0.0020(6)
C19 0.0178(9) 0.0176(8) 0.0139(8) 0.0001(6) 0.0017(6) -0.0005(7)
C20 0.0134(8) 0.0210(9) 0.0181(9) 0.0001(7) 0.0012(6) 0.0004(7)
C21 0.0182(9) 0.0192(9) 0.0161(8) -0.0019(7) 0.0034(7) 0.0033(7)
C22 0.0170(8) 0.0173(8) 0.0151(8) -0.0019(6) 0.0017(6) -0.0005(7)
C23 0.0151(8) 0.0187(8) 0.0126(8) 0.0005(6) 0.0024(6) 0.0000(6)
C24 0.0162(9) 0.0164(8) 0.0213(9) -0.0010(7) 0.0009(7) -0.0003(7)
C25 0.0145(9) 0.0279(10) 0.0221(9) -0.0062(8) 0.0014(7) -0.0023(7)
C26 0.0234(10) 0.0282(11) 0.0353(12) -0.0121(9) 0.0048(9) -0.0054(8)
C27 0.0247(11) 0.0495(15) 0.0371(13) -0.0263(11) 0.0022(9) -0.0045(10)
C28 0.0304(12) 0.0665(18) 0.0212(11) -0.0120(11) 0.0009(9) -0.0051(11)
C29 0.0385(14) 0.0542(16) 0.0219(11) 0.0044(10) 0.0038(10) 0.0013(11)
C30 0.0294(11) 0.0348(12) 0.0213(10) -0.0007(8) 0.0028(8) 0.0051(9)
C31 0.0176(9) 0.0149(8) 0.0251(10) -0.0001(7) 0.0011(7) -0.0002(7)
C32 0.0209(10) 0.0231(9) 0.0225(10) -0.0025(7) -0.0001(7) -0.0014(7)
C33 0.0197(10) 0.0278(10) 0.0316(11) -0.0049(9) -0.0038(8) -0.0019(8)
C34 0.0181(10) 0.0306(11) 0.0397(13) -0.0009(9) 0.0034(9) -0.0071(8)
C35 0.0257(11) 0.0403(13) 0.0310(12) 0.0107(10) 0.0036(9) -0.0053(9)
C36 0.0194(10) 0.0344(11) 0.0279(11) 0.0077(9) -0.0020(8) -0.0028(8)
C37 0.0151(8) 0.0180(8) 0.0146(8) -0.0002(6) 0.0011(6) -0.0004(6)
C38 0.0127(8) 0.0197(9) 0.0178(8) -0.0013(7) -0.0008(6) 0.0027(7)
C39 0.0182(9) 0.0249(10) 0.0188(9) 0.0001(7) 0.0004(7) -0.0003(7)
C40 0.0226(10) 0.0325(11) 0.0175(9) -0.0029(8) -0.0017(7) 0.0058(8)
C41 0.0206(10) 0.0254(10) 0.0281(10) -0.0102(8) -0.0073(8) 0.0045(8)
C42 0.0188(10) 0.0230(10) 0.0362(12) -0.0051(8) 0.0011(8) -0.0022(7)
C43 0.0193(9) 0.0224(9) 0.0229(9) -0.0005(7) 0.0038(7) 0.0020(7)
C44 0.0181(9) 0.0179(8) 0.0169(8) -0.0018(7) 0.0027(7) -0.0015(7)
C45 0.0210(9) 0.0256(10) 0.0215(9) 0.0004(8) 0.0036(7) 0.0027(8)
C46 0.0260(10) 0.0262(10) 0.0277(11) -0.0042(8) 0.0101(8) 0.0021(8)
C47 0.0335(11) 0.0279(10) 0.0191(9) -0.0051(8) 0.0084(8) -0.0052(9)
C48 0.0275(10) 0.0285(10) 0.0183(9) 0.0026(8) 0.0007(8) -0.0027(8)
C49 0.0179(9) 0.0239(9) 0.0204(9) 0.0010(7) 0.0015(7) 0.0003(7)
C50 0.0228(10) 0.0203(9) 0.0303(11) -0.0030(8) 0.0067(8) 0.0018(8)

loop_
_atom_type_symbol
_atom_type_description
_atom_type_scat_dispersion_real
_atom_type_scat_dispersion_imag
_atom_type_scat_source
C C 0.0033 0.0016 'International Tables Vol C Tables 4.2.6.8 and 6.1.1.4'
H H 0.0000 0.0000 'International Tables Vol C Tables 4.2.6.8 and 6.1.1.4'
N N 0.0061 0.0033 'International Tables Vol C Tables 4.2.6.8 and 6.1.1.4'
O O 0.0106 0.0060 'International Tables Vol C Tables 4.2.6.8 and 6.1.1.4'
Pd Pd -0.9988 1.0072 'International Tables Vol C Tables 4.2.6.8 and 6.1.1.4'

loop_
_geom_angle_atom_site_label_1
_geom_angle_atom_site_label_2
_geom_angle_atom_site_label_3
_geom_angle
_geom_angle_site_symmetry_1
_geom_angle_site_symmetry_3
_geom_angle_publ_flag
N2 Pd1 C6 92.86(7) . . ?
N2 Pd1 N1 176.31(6) . . ?
C6 Pd1 N1 90.56(7) . . ?
N2 Pd1 O1 91.71(6) . . ?
C6 Pd1 O1 175.31(7) . . ?
N1 Pd1 O1 84.90(6) . . ?
C7 O1 Pd1 126.63(12) . . ?
C17 N2 C18 115.93(15) . . ?
C17 N2 Pd1 122.95(12) . . ?
C18 N2 Pd1 120.94(11) . . ?
C21 O3 C50 116.75(15) . . ?
C5 N1 C1 118.12(17) . . ?
C5 N1 Pd1 124.07(13) . . ?
C1 N1 Pd1 117.53(13) . . ?
N1 C1 C2 122.41(18) . . ?
N1 C1 H1 118.8 . . ?
C2 C1 H1 118.8 . . ?
C1 C2 C3 118.97(19) . . ?
C1 C2 H2 120.5 . . ?
C3 C2 H2 120.5 . . ?
C2 C3 C4 118.98(19) . . ?
C2 C3 H3 120.5 . . ?
C4 C3 H3 120.5 . . ?
C5 C4 C3 118.96(19) . . ?
C5 C4 H4 120.5 . . ?
C3 C4 H4 120.5 . . ?
N1 C5 C4 122.56(18) . . ?
N1 C5 H5 118.7 . . ?
C4 C5 H5 118.7 . . ?
Pd1 C6 H6A 109.5 . . ?
Pd1 C6 H6B 109.5 . . ?
H6A C6 H6B 109.5 . . ?
Pd1 C6 H6C 109.5 . . ?
H6A C6 H6C 109.5 . . ?
H6B C6 H6C 109.5 . . ?
O1 C7 C8 124.58(17) . . ?
O1 C7 C12 117.55(17) . . ?
C8 C7 C12 117.87(16) . . ?
C7 C8 C17 124.46(17) . . ?
C7 C8 C9 119.44(17) . . ?
C17 C8 C9 116.10(17) . . ?
C10 C9 C8 122.90(18) . . ?
C10 C9 H9 118.6 . . ?
C8 C9 H9 118.6 . . ?
C9 C10 C11 119.46(17) . . ?
C9 C10 H10 120.3 . . ?
C11 C10 H10 120.3 . . ?
C16 C11 C12 118.03(18) . . ?
C16 C11 C10 122.06(18) . . ?
C12 C11 C10 119.92(17) . . ?
C13 C12 C11 119.69(17) . . ?
C13 C12 C7 119.97(17) . . ?
C11 C12 C7 120.32(17) . . ?
C14 C13 C12 120.77(18) . . ?
C14 C13 H13 119.6 . . ?
C12 C13 H13 119.6 . . ?
C13 C14 C15 119.85(19) . . ?
C13 C14 H14 120.1 . . ?
C15 C14 H14 120.1 . . ?
C16 C15 C14 120.40(18) . . ?
C16 C15 H15 119.8 . . ?
C14 C15 H15 119.8 . . ?
C15 C16 C11 121.25(18) . . ?
C15 C16 H16 119.4 . . ?
C11 C16 H16 119.4 . . ?
N2 C17 C8 129.27(17) . . ?
N2 C17 H17 115.4 . . ?
C8 C17 H17 115.4 . . ?
C23 C18 C19 120.61(16) . . ?
C23 C18 N2 120.58(16) . . ?
C19 C18 N2 118.77(16) . . ?
C20 C19 C18 119.31(17) . . ?
C20 C19 C24 121.36(16) . . ?
C18 C19 C24 119.05(16) . . ?
C19 C20 C21 120.17(17) . . ?
C19 C20 H20 119.9 . . ?
C21 C20 H20 119.9 . . ?
O3 C21 C22 124.60(17) . . ?
O3 C21 C20 114.79(16) . . ?
C22 C21 C20 120.60(17) . . ?
C21 C22 C23 119.97(17) . . ?
C21 C22 H22 120.0 . . ?
C23 C22 H22 120.0 . . ?
C18 C23 C22 119.29(16) . . ?
C18 C23 C37 118.98(16) . . ?
C22 C23 C37 121.63(16) . . ?
C19 C24 C31 113.13(15) . . ?
C19 C24 C25 109.13(15) . . ?
C31 C24 C25 113.75(16) . . ?
C19 C24 H24 106.8 . . ?
C31 C24 H24 106.8 . . ?
C25 C24 H24 106.8 . . ?
C26 C25 C30 118.4(2) . . ?
C26 C25 C24 120.15(19) . . ?
C30 C25 C24 121.45(18) . . ?
C25 C26 C27 120.6(2) . . ?
C25 C26 H26 119.7 . . ?
C27 C26 H26 119.7 . . ?
C28 C27 C26 120.6(2) . . ?
C28 C27 H27 119.7 . . ?
C26 C27 H27 119.7 . . ?
C27 C28 C29 119.8(2) . . ?
C27 C28 H28 120.1 . . ?
C29 C28 H28 120.1 . . ?
C28 C29 C30 119.7(2) . . ?
C28 C29 H29 120.1 . . ?
C30 C29 H29 120.1 . . ?
C25 C30 C29 120.9(2) . . ?
C25 C30 H30 119.6 . . ?
C29 C30 H30 119.6 . . ?
C32 C31 C36 118.58(18) . . ?
C32 C31 C24 122.86(18) . . ?
C36 C31 C24 118.56(18) . . ?
C31 C32 C33 120.38(19) . . ?
C31 C32 H32 119.8 . . ?
C33 C32 H32 119.8 . . ?
C34 C33 C32 120.4(2) . . ?
C34 C33 H33 119.8 . . ?
C32 C33 H33 119.8 . . ?
C33 C34 C35 119.8(2) . . ?
C33 C34 H34 120.1 . . ?
C35 C34 H34 120.1 . . ?
C36 C35 C34 119.7(2) . . ?
C36 C35 H35 120.2 . . ?
C34 C35 H35 120.2 . . ?
C35 C36 C31 121.1(2) . . ?
C35 C36 H36 119.4 . . ?
C31 C36 H36 119.4 . . ?
C44 C37 C23 109.58(14) . . ?
C44 C37 C38 114.29(15) . . ?
C23 C37 C38 113.92(15) . . ?
C44 C37 H37 106.1 . . ?
C23 C37 H37 106.1 . . ?
C38 C37 H37 106.1 . . ?
C43 C38 C39 118.15(17) . . ?
C43 C38 C37 122.94(17) . . ?
C39 C38 C37 118.80(16) . . ?
C40 C39 C38 121.24(18) . . ?
C40 C39 H39 119.4 . . ?
C38 C39 H39 119.4 . . ?
C41 C40 C39 120.12(19) . . ?
C41 C40 H40 119.9 . . ?
C39 C40 H40 119.9 . . ?
C40 C41 C42 119.48(18) . . ?
C40 C41 H41 120.3 . . ?
C42 C41 H41 120.3 . . ?
C41 C42 C43 120.22(19) . . ?
C41 C42 H42 119.9 . . ?
C43 C42 H42 119.9 . . ?
C38 C43 C42 120.78(19) . . ?
C38 C43 H43 119.6 . . ?
C42 C43 H43 119.6 . . ?
C45 C44 C49 118.49(17) . . ?
C45 C44 C37 119.71(17) . . ?
C49 C44 C37 121.69(16) . . ?
C46 C45 C44 120.77(19) . . ?
C46 C45 H45 119.6 . . ?
C44 C45 H45 119.6 . . ?
C47 C46 C45 120.37(19) . . ?
C47 C46 H46 119.8 . . ?
C45 C46 H46 119.8 . . ?
C46 C47 C48 119.40(19) . . ?
C46 C47 H47 120.3 . . ?
C48 C47 H47 120.3 . . ?
C49 C48 C47 120.17(19) . . ?
C49 C48 H48 119.9 . . ?
C47 C48 H48 119.9 . . ?
C48 C49 C44 120.78(18) . . ?
C48 C49 H49 119.6 . . ?
C44 C49 H49 119.6 . . ?
O3 C50 H50A 109.5 . . ?
O3 C50 H50B 109.5 . . ?
H50A C50 H50B 109.5 . . ?
O3 C50 H50C 109.5 . . ?
H50A C50 H50C 109.5 . . ?
H50B C50 H50C 109.5 . . ?

loop_
_geom_bond_atom_site_label_1
_geom_bond_atom_site_label_2
_geom_bond_distance
_geom_bond_site_symmetry_2
_geom_bond_publ_flag
Pd1 N2 2.0186(15) . ?
Pd1 C6 2.0249(18) . ?
Pd1 N1 2.0394(16) . ?
Pd1 O1 2.0745(13) . ?
O1 C7 1.281(2) . ?
N2 C17 1.308(2) . ?
N2 C18 1.439(2) . ?
O3 C21 1.374(2) . ?
O3 C50 1.424(2) . ?
N1 C5 1.343(2) . ?
N1 C1 1.350(2) . ?
C1 C2 1.382(3) . ?
C1 H1 0.9500 . ?
C2 C3 1.383(3) . ?
C2 H2 0.9500 . ?
C3 C4 1.384(3) . ?
C3 H3 0.9500 . ?
C4 C5 1.382(3) . ?
C4 H4 0.9500 . ?
C5 H5 0.9500 . ?
C6 H6A 0.9800 . ?
C6 H6B 0.9800 . ?
C6 H6C 0.9800 . ?
C7 C8 1.419(3) . ?
C7 C12 1.458(3) . ?
C8 C17 1.431(3) . ?
C8 C9 1.432(3) . ?
C9 C10 1.359(3) . ?
C9 H9 0.9500 . ?
C10 C11 1.428(3) . ?
C10 H10 0.9500 . ?
C11 C16 1.413(3) . ?
C11 C12 1.420(3) . ?
C12 C13 1.407(3) . ?
C13 C14 1.377(3) . ?
C13 H13 0.9500 . ?
C14 C15 1.401(3) . ?
C14 H14 0.9500 . ?
C15 C16 1.373(3) . ?
C15 H15 0.9500 . ?
C16 H16 0.9500 . ?
C17 H17 0.9500 . ?
C18 C23 1.397(2) . ?
C18 C19 1.406(3) . ?
C19 C20 1.388(3) . ?
C19 C24 1.521(2) . ?
C20 C21 1.394(3) . ?
C20 H20 0.9500 . ?
C21 C22 1.389(3) . ?
C22 C23 1.400(2) . ?
C22 H22 0.9500 . ?
C23 C37 1.529(2) . ?
C24 C31 1.528(3) . ?
C24 C25 1.529(3) . ?
C24 H24 1.0000 . ?
C25 C26 1.386(3) . ?
C25 C30 1.392(3) . ?
C26 C27 1.391(3) . ?
C26 H26 0.9500 . ?
C27 C28 1.372(4) . ?
C27 H27 0.9500 . ?
C28 C29 1.382(4) . ?
C28 H28 0.9500 . ?
C29 C30 1.394(3) . ?
C29 H29 0.9500 . ?
C30 H30 0.9500 . ?
C31 C32 1.388(3) . ?
C31 C36 1.395(3) . ?
C32 C33 1.396(3) . ?
C32 H32 0.9500 . ?
C33 C34 1.378(3) . ?
C33 H33 0.9500 . ?
C34 C35 1.390(3) . ?
C34 H34 0.9500 . ?
C35 C36 1.386(3) . ?
C35 H35 0.9500 . ?
C36 H36 0.9500 . ?
C37 C44 1.528(2) . ?
C37 C38 1.531(2) . ?
C37 H37 1.0000 . ?
C38 C43 1.388(3) . ?
C38 C39 1.397(3) . ?
C39 C40 1.386(3) . ?
C39 H39 0.9500 . ?
C40 C41 1.384(3) . ?
C40 H40 0.9500 . ?
C41 C42 1.387(3) . ?
C41 H41 0.9500 . ?
C42 C43 1.397(3) . ?
C42 H42 0.9500 . ?
C43 H43 0.9500 . ?
C44 C45 1.392(3) . ?
C44 C49 1.395(3) . ?
C45 C46 1.388(3) . ?
C45 H45 0.9500 . ?
C46 C47 1.385(3) . ?
C46 H46 0.9500 . ?
C47 C48 1.390(3) . ?
C47 H47 0.9500 . ?
C48 C49 1.389(3) . ?
C48 H48 0.9500 . ?
C49 H49 0.9500 . ?
C50 H50A 0.9800 . ?
C50 H50B 0.9800 . ?
C50 H50C 0.9800 . ?

loop_
_geom_torsion_atom_site_label_1
_geom_torsion_atom_site_label_2
_geom_torsion_atom_site_label_3
_geom_torsion_atom_site_label_4
_geom_torsion
_geom_torsion_site_symmetry_1
_geom_torsion_site_symmetry_2
_geom_torsion_site_symmetry_3
_geom_torsion_site_symmetry_4
_geom_torsion_publ_flag
C5 N1 C1 C2 0.3(3) . . . . ?
Pd1 N1 C1 C2 -173.74(16) . . . . ?
N1 C1 C2 C3 0.7(3) . . . . ?
C1 C2 C3 C4 -0.9(3) . . . . ?
C2 C3 C4 C5 0.1(3) . . . . ?
C1 N1 C5 C4 -1.2(3) . . . . ?
Pd1 N1 C5 C4 172.41(15) . . . . ?
C3 C4 C5 N1 1.1(3) . . . . ?
Pd1 O1 C7 C8 6.4(3) . . . . ?
Pd1 O1 C7 C12 -173.27(12) . . . . ?
O1 C7 C8 C17 -0.8(3) . . . . ?
C12 C7 C8 C17 178.93(17) . . . . ?
O1 C7 C8 C9 179.97(18) . . . . ?
C12 C7 C8 C9 -0.3(3) . . . . ?
C7 C8 C9 C10 2.7(3) . . . . ?
C17 C8 C9 C10 -176.65(18) . . . . ?
C8 C9 C10 C11 -2.2(3) . . . . ?
C9 C10 C11 C16 179.43(19) . . . . ?
C9 C10 C11 C12 -0.7(3) . . . . ?
C16 C11 C12 C13 1.3(3) . . . . ?
C10 C11 C12 C13 -178.61(17) . . . . ?
C16 C11 C12 C7 -177.16(17) . . . . ?
C10 C11 C12 C7 2.9(3) . . . . ?
O1 C7 C12 C13 -1.1(3) . . . . ?
C8 C7 C12 C13 179.17(17) . . . . ?
O1 C7 C12 C11 177.33(17) . . . . ?
C8 C7 C12 C11 -2.4(3) . . . . ?
C11 C12 C13 C14 -0.7(3) . . . . ?
C7 C12 C13 C14 177.74(18) . . . . ?
C12 C13 C14 C15 -0.3(3) . . . . ?
C13 C14 C15 C16 0.7(3) . . . . ?
C14 C15 C16 C11 -0.1(3) . . . . ?
C12 C11 C16 C15 -0.9(3) . . . . ?
C10 C11 C16 C15 179.00(19) . . . . ?
C18 N2 C17 C8 178.79(18) . . . . ?
Pd1 N2 C17 C8 3.6(3) . . . . ?
C7 C8 C17 N2 -4.9(3) . . . . ?
C9 C8 C17 N2 174.35(18) . . . . ?
C17 N2 C18 C23 89.3(2) . . . . ?
Pd1 N2 C18 C23 -95.39(18) . . . . ?
C17 N2 C18 C19 -92.8(2) . . . . ?
Pd1 N2 C18 C19 82.48(18) . . . . ?
C23 C18 C19 C20 1.4(3) . . . . ?
N2 C18 C19 C20 -176.51(16) . . . . ?
C23 C18 C19 C24 -172.67(16) . . . . ?
N2 C18 C19 C24 9.5(2) . . . . ?
C18 C19 C20 C21 -2.1(3) . . . . ?
C24 C19 C20 C21 171.81(17) . . . . ?
C50 O3 C21 C22 -8.7(3) . . . . ?
C50 O3 C21 C20 170.25(17) . . . . ?
C19 C20 C21 O3 -178.04(16) . . . . ?
C19 C20 C21 C22 0.9(3) . . . . ?
O3 C21 C22 C23 179.84(17) . . . . ?
C20 C21 C22 C23 1.0(3) . . . . ?
C19 C18 C23 C22 0.5(3) . . . . ?
N2 C18 C23 C22 178.35(16) . . . . ?
C19 C18 C23 C37 177.00(16) . . . . ?
N2 C18 C23 C37 -5.2(2) . . . . ?
C21 C22 C23 C18 -1.7(3) . . . . ?
C21 C22 C23 C37 -178.07(16) . . . . ?
C20 C19 C24 C31 28.0(2) . . . . ?
C18 C19 C24 C31 -158.14(16) . . . . ?
C20 C19 C24 C25 -99.8(2) . . . . ?
C18 C19 C24 C25 74.1(2) . . . . ?
C19 C24 C25 C26 -146.18(18) . . . . ?
C31 C24 C25 C26 86.4(2) . . . . ?
C19 C24 C25 C30 32.0(2) . . . . ?
C31 C24 C25 C30 -95.4(2) . . . . ?
C30 C25 C26 C27 -0.5(3) . . . . ?
C24 C25 C26 C27 177.75(19) . . . . ?
C25 C26 C27 C28 -1.2(3) . . . . ?
C26 C27 C28 C29 2.7(4) . . . . ?
C27 C28 C29 C30 -2.5(4) . . . . ?
C26 C25 C30 C29 0.7(3) . . . . ?
C24 C25 C30 C29 -177.5(2) . . . . ?
C28 C29 C30 C25 0.8(4) . . . . ?
C19 C24 C31 C32 -108.3(2) . . . . ?
C25 C24 C31 C32 17.0(3) . . . . ?
C19 C24 C31 C36 71.7(2) . . . . ?
C25 C24 C31 C36 -163.04(18) . . . . ?
C36 C31 C32 C33 0.8(3) . . . . ?
C24 C31 C32 C33 -179.29(18) . . . . ?
C31 C32 C33 C34 0.0(3) . . . . ?
C32 C33 C34 C35 -0.9(3) . . . . ?
C33 C34 C35 C36 1.1(4) . . . . ?
C34 C35 C36 C31 -0.3(4) . . . . ?
C32 C31 C36 C35 -0.6(3) . . . . ?
C24 C31 C36 C35 179.5(2) . . . . ?
C18 C23 C37 C44 -74.7(2) . . . . ?
C22 C23 C37 C44 101.71(19) . . . . ?
C18 C23 C37 C38 155.87(16) . . . . ?
C22 C23 C37 C38 -27.7(2) . . . . ?
C44 C37 C38 C43 -1.1(3) . . . . ?
C23 C37 C38 C43 125.96(19) . . . . ?
C44 C37 C38 C39 175.12(16) . . . . ?
C23 C37 C38 C39 -57.8(2) . . . . ?
C43 C38 C39 C40 0.4(3) . . . . ?
C37 C38 C39 C40 -175.98(17) . . . . ?
C38 C39 C40 C41 0.0(3) . . . . ?
C39 C40 C41 C42 -0.4(3) . . . . ?
C40 C41 C42 C43 0.5(3) . . . . ?
C39 C38 C43 C42 -0.3(3) . . . . ?
C37 C38 C43 C42 175.88(17) . . . . ?
C41 C42 C43 C38 -0.1(3) . . . . ?
C23 C37 C44 C45 135.91(18) . . . . ?
C38 C37 C44 C45 -94.8(2) . . . . ?
C23 C37 C44 C49 -40.3(2) . . . . ?
C38 C37 C44 C49 88.9(2) . . . . ?
C49 C44 C45 C46 1.2(3) . . . . ?
C37 C44 C45 C46 -175.10(18) . . . . ?
C44 C45 C46 C47 -0.1(3) . . . . ?
C45 C46 C47 C48 -1.1(3) . . . . ?
C46 C47 C48 C49 1.1(3) . . . . ?
C47 C48 C49 C44 0.1(3) . . . . ?
C45 C44 C49 C48 -1.2(3) . . . . ?
C37 C44 C49 C48 175.02(18) . . . . ?
